data_7235412
loop_
_publ_author_name
'Chen, Shuo'
'Fan, Rui-Qing'
'Wang, Xin-Ming'
'Yang, Yu-Lin'

_publ_section_title
;
 Novel bright blue emissions IIB group complexes constructed with various
 polyhedron-induced 2-[2&#x2032;-(6-methoxy-pyridyl)]-benzimidazole
 derivatives
;
_journal_issue 27
_journal_name_full CrystEngComm
_journal_page_first 6114
_journal_paper_doi 10.1039/c4ce00382a
_journal_volume 16
_journal_year 2014
_chemical_formula_sum 'C20 H18 Cd Cl2 N4 O2'
_chemical_formula_weight 529.68
_chemical_name_common Cd4
_space_group_IT_number 14
_space_group_name_Hall '-P 2yn'
_space_group_name_H-M_alt 'P 1 21/n 1'
_symmetry_cell_setting monoclinic
_symmetry_space_group_name_H-M 'P 1 21/n 1'
_atom_sites_solution_hydrogens geom
_atom_sites_solution_primary direct
_atom_sites_solution_secondary difmap
_audit_creation_method SHELXL-97
_cell_angle_alpha 90.00
_cell_angle_beta 96.56(3)
_cell_angle_gamma 90.00
_cell_formula_units_Z 4
_cell_length_a 10.023(2)
_cell_length_b 14.669(3)
_cell_length_c 14.429(3)
_cell_measurement_reflns_used 20111
_cell_measurement_temperature 293(2)
_cell_measurement_theta_max 27.47
_cell_measurement_theta_min 3.12
_cell_volume 2107.6(8)
_computing_cell_refinement 'Bruker SMART'
_computing_data_collection 'Bruker SMART'
_computing_data_reduction 'Bruker SMART'
_computing_molecular_graphics SHELXP-97
_computing_publication_material SHELXTL
_computing_structure_refinement 'SHELXL-97 (Sheldrick, 1997)'
_computing_structure_solution 'SHELXS-97 (Sheldrick, 1990)'
_diffrn_ambient_temperature 293(2)
_diffrn_measured_fraction_theta_full 0.996
_diffrn_measured_fraction_theta_max 0.996
_diffrn_measurement_method 'Phi and omega sacns'
_diffrn_radiation_monochromator graphite
_diffrn_radiation_source 'fine-focus sealed tube'
_diffrn_radiation_type MoK\a
_diffrn_radiation_wavelength 0.71073
_diffrn_reflns_av_R_equivalents 0.0266
_diffrn_reflns_av_sigmaI/netI 0.0222
_diffrn_reflns_limit_h_max 12
_diffrn_reflns_limit_h_min -12
_diffrn_reflns_limit_k_max 19
_diffrn_reflns_limit_k_min -19
_diffrn_reflns_limit_l_max 18
_diffrn_reflns_limit_l_min -18
_diffrn_reflns_number 20111
_diffrn_reflns_theta_full 27.47
_diffrn_reflns_theta_max 27.47
_diffrn_reflns_theta_min 3.12
_diffrn_standards_interval_count 0
_diffrn_standards_interval_time 0
_diffrn_standards_number 0
_exptl_absorpt_coefficient_mu 1.313
_exptl_absorpt_correction_T_max 0.7791
_exptl_absorpt_correction_T_min 0.5214
_exptl_absorpt_correction_type multi-scan
_exptl_absorpt_process_details SADABS
_exptl_crystal_colour colorless
_exptl_crystal_density_diffrn 1.669
_exptl_crystal_density_method 'not measured'
_exptl_crystal_description block
_exptl_crystal_F_000 1056
_exptl_crystal_size_max 0.57
_exptl_crystal_size_mid 0.34
_exptl_crystal_size_min 0.20
_refine_diff_density_max 0.737
_refine_diff_density_min -0.876
_refine_diff_density_rms 0.107
_refine_ls_extinction_method none
_refine_ls_goodness_of_fit_ref 1.153
_refine_ls_hydrogen_treatment constr
_refine_ls_matrix_type full
_refine_ls_number_parameters 262
_refine_ls_number_reflns 4799
_refine_ls_number_restraints 0
_refine_ls_restrained_S_all 1.153
_refine_ls_R_factor_all 0.0350
_refine_ls_R_factor_gt 0.0291
_refine_ls_shift/su_max 0.002
_refine_ls_shift/su_mean 0.000
_refine_ls_structure_factor_coef Fsqd
_refine_ls_weighting_details 'calc w=1/[\s^2^(Fo^2^)+(0.0461P)^2^+0.6311P] where P=(Fo^2^+2Fc^2^)/3'
_refine_ls_weighting_scheme calc
_refine_ls_wR_factor_gt 0.0834
_refine_ls_wR_factor_ref 0.0866
_reflns_number_gt 4145
_reflns_number_total 4799
_reflns_threshold_expression >2sigma(I)
_cod_data_source_file c4ce00382a2.cif
_cod_data_source_block 938859
_cod_depositor_comments
;
The following automatic conversions were performed:

data item '_symmetry_cell_setting' value 'Monoclinic' was changed to
'monoclinic' in accordance with the
/home/saulius/struct/COD-crude-data/automatic-downloads/DataCite-retrospective/RSC/depositions/lib/dictionaries/cif_core.dic
dictionary named 'cif_core.dic' version 2.4.2 last updated on
2011-04-26.

Automatic conversion script
Id: cif_fix_values 6909 2019-04-08 15:41:33Z antanas 
;
_cod_original_cell_volume 2107.6(7)
_cod_original_sg_symbol_H-M P2(1)/n
_cod_database_code 7235412

loop_
_symmetry_equiv_pos_as_xyz
'x, y, z'
'-x+1/2, y+1/2, -z+1/2'
'-x, -y, -z'
'x-1/2, -y-1/2, z-1/2'

loop_
_atom_site_label
_atom_site_type_symbol
_atom_site_fract_x
_atom_site_fract_y
_atom_site_fract_z
_atom_site_U_iso_or_equiv
_atom_site_adp_type
_atom_site_occupancy
_atom_site_symmetry_multiplicity
_atom_site_calc_flag
_atom_site_refinement_flags
Cd1 Cd 0.440359(18) 0.040328(12) 0.113437(13) 0.03875(8) Uani 1 1 d .
Cl1 Cl 0.55317(8) 0.16721(6) 0.19805(7) 0.0654(2) Uani 1 1 d .
Cl2 Cl 0.44818(12) 0.09995(6) -0.05664(6) 0.0847(3) Uani 1 1 d .
O1 O 0.57433(19) -0.09414(14) 0.27962(15) 0.0529(5) Uani 1 1 d .
O2 O 0.2201(3) 0.1097(2) 0.4746(2) 0.0879(9) Uani 1 1 d .
N1 N 0.2114(2) 0.04797(13) 0.10365(14) 0.0358(4) Uani 1 1 d .
N2 N 0.0173(2) 0.01850(16) 0.16007(16) 0.0440(5) Uani 1 1 d .
N3 N 0.3625(2) -0.05650(14) 0.22940(15) 0.0370(4) Uani 1 1 d .
N4 N 0.0712(3) 0.05657(18) 0.3533(2) 0.0558(6) Uani 1 1 d .
C1 C -0.1291(3) 0.1269(2) 0.0553(2) 0.0537(7) Uani 1 1 d .
H1A H -0.2097 0.1153 0.0792 0.064 Uiso 1 1 calc R
C2 C -0.1208(4) 0.1874(2) -0.0161(2) 0.0620(8) Uani 1 1 d .
H2A H -0.1983 0.2171 -0.0418 0.074 Uiso 1 1 calc R
C3 C 0.0005(4) 0.2061(2) -0.0519(2) 0.0600(8) Uani 1 1 d .
H3A H 0.0018 0.2485 -0.0996 0.072 Uiso 1 1 calc R
C4 C 0.1181(3) 0.16278(18) -0.01756(19) 0.0480(6) Uani 1 1 d .
H4A H 0.1984 0.1745 -0.0418 0.058 Uiso 1 1 calc R
C5 C 0.1114(3) 0.10056(16) 0.05513(17) 0.0385(5) Uani 1 1 d .
C6 C -0.0101(3) 0.08355(18) 0.09023(18) 0.0417(5) Uani 1 1 d .
C7 C 0.1518(2) 0.00008(17) 0.16504(17) 0.0374(5) Uani 1 1 d .
C8 C 0.2284(3) -0.06888(18) 0.22397(17) 0.0389(5) Uani 1 1 d .
C9 C 0.1741(3) -0.1433(2) 0.2641(2) 0.0577(8) Uani 1 1 d .
H9A H 0.0816 -0.1517 0.2592 0.069 Uiso 1 1 calc R
C10 C 0.2597(3) -0.2051(2) 0.3116(3) 0.0684(10) Uani 1 1 d .
H10A H 0.2248 -0.2561 0.3387 0.082 Uiso 1 1 calc R
C11 C 0.3957(3) -0.1922(2) 0.3194(2) 0.0593(8) Uani 1 1 d .
H11A H 0.4540 -0.2331 0.3525 0.071 Uiso 1 1 calc R
C12 C 0.4442(3) -0.11623(18) 0.27639(17) 0.0414(5) Uani 1 1 d .
C13 C 0.6701(3) -0.1659(3) 0.3001(3) 0.0740(11) Uani 1 1 d .
H13A H 0.7593 -0.1418 0.3005 0.111 Uiso 1 1 calc R
H13B H 0.6555 -0.2125 0.2533 0.111 Uiso 1 1 calc R
H13C H 0.6598 -0.1914 0.3601 0.111 Uiso 1 1 calc R
C14 C -0.0790(3) -0.0053(2) 0.2255(2) 0.0553(7) Uani 1 1 d .
H14A H -0.0711 -0.0698 0.2398 0.066 Uiso 1 1 calc R
H14B H -0.1693 0.0057 0.1958 0.066 Uiso 1 1 calc R
C15 C -0.0579(3) 0.04811(19) 0.3149(2) 0.0506(7) Uani 1 1 d .
C16 C -0.1636(4) 0.0825(3) 0.3557(3) 0.0734(10) Uani 1 1 d .
H16A H -0.2512 0.0751 0.3277 0.088 Uiso 1 1 calc R
C17 C -0.1375(5) 0.1283(3) 0.4391(3) 0.0902(13) Uani 1 1 d .
H17A H -0.2081 0.1518 0.4682 0.108 Uiso 1 1 calc R
C18 C -0.0087(5) 0.1392(3) 0.4789(3) 0.0831(12) Uani 1 1 d .
H18A H 0.0108 0.1710 0.5346 0.100 Uiso 1 1 calc R
C19 C 0.0931(4) 0.1007(2) 0.4327(2) 0.0622(8) Uani 1 1 d .
C20 C 0.3248(5) 0.0665(4) 0.4300(4) 0.1103(19) Uani 1 1 d .
H20A H 0.4099 0.0775 0.4658 0.166 Uiso 1 1 calc R
H20B H 0.3257 0.0912 0.3684 0.166 Uiso 1 1 calc R
H20C H 0.3085 0.0021 0.4259 0.166 Uiso 1 1 calc R

loop_
_atom_site_aniso_label
_atom_site_aniso_U_11
_atom_site_aniso_U_22
_atom_site_aniso_U_33
_atom_site_aniso_U_23
_atom_site_aniso_U_13
_atom_site_aniso_U_12
Cd1 0.04166(12) 0.03490(12) 0.04194(12) 0.00370(7) 0.01446(8) 0.00236(7)
Cl1 0.0511(4) 0.0527(4) 0.0904(6) -0.0113(4) -0.0003(4) -0.0069(3)
Cl2 0.1394(9) 0.0625(5) 0.0631(5) 0.0302(4) 0.0582(6) 0.0564(5)
O1 0.0408(10) 0.0516(11) 0.0661(13) 0.0217(10) 0.0057(9) 0.0000(9)
O2 0.088(2) 0.0881(19) 0.0851(19) -0.0404(16) -0.0007(15) -0.0105(16)
N1 0.0401(11) 0.0325(10) 0.0347(10) 0.0011(8) 0.0036(8) -0.0013(8)
N2 0.0381(11) 0.0484(12) 0.0448(12) -0.0022(10) 0.0018(9) -0.0097(10)
N3 0.0431(11) 0.0329(10) 0.0359(10) 0.0043(8) 0.0083(9) -0.0028(8)
N4 0.0582(16) 0.0527(14) 0.0583(15) -0.0094(12) 0.0146(13) -0.0081(12)
C1 0.0459(15) 0.0550(17) 0.0575(17) -0.0172(14) -0.0062(13) 0.0012(13)
C2 0.065(2) 0.0568(18) 0.0590(18) -0.0121(15) -0.0171(16) 0.0159(16)
C3 0.080(2) 0.0494(16) 0.0462(16) -0.0007(13) -0.0112(15) 0.0130(16)
C4 0.0637(17) 0.0393(13) 0.0399(13) -0.0004(11) 0.0015(12) 0.0054(12)
C5 0.0480(14) 0.0322(11) 0.0341(12) -0.0080(9) -0.0006(10) 0.0003(10)
C6 0.0431(13) 0.0395(13) 0.0405(13) -0.0096(11) -0.0044(11) -0.0008(11)
C7 0.0381(12) 0.0370(12) 0.0370(12) -0.0026(10) 0.0037(10) -0.0066(10)
C8 0.0451(13) 0.0392(12) 0.0320(12) 0.0023(10) 0.0031(10) -0.0069(11)
C9 0.0494(16) 0.0617(19) 0.0605(18) 0.0225(15) -0.0003(14) -0.0180(14)
C10 0.0632(19) 0.064(2) 0.075(2) 0.0385(17) -0.0043(16) -0.0207(16)
C11 0.0568(17) 0.0556(17) 0.0630(19) 0.0286(15) -0.0033(15) -0.0069(14)
C12 0.0457(14) 0.0420(13) 0.0363(12) 0.0058(10) 0.0046(10) -0.0038(11)
C13 0.0482(17) 0.075(2) 0.100(3) 0.037(2) 0.0160(18) 0.0142(16)
C14 0.0392(14) 0.0634(18) 0.0642(19) -0.0002(15) 0.0103(13) -0.0130(14)
C15 0.0509(16) 0.0476(16) 0.0550(17) 0.0096(12) 0.0140(13) -0.0009(12)
C16 0.061(2) 0.083(3) 0.079(2) 0.009(2) 0.0188(18) 0.0205(19)
C17 0.091(3) 0.096(3) 0.088(3) -0.012(2) 0.026(2) 0.035(3)
C18 0.121(4) 0.066(2) 0.066(2) -0.0148(18) 0.026(2) 0.014(2)
C19 0.077(2) 0.0483(17) 0.0615(19) -0.0093(14) 0.0082(17) -0.0026(16)
C20 0.070(3) 0.117(4) 0.139(5) -0.065(4) -0.008(3) -0.009(3)

loop_
_atom_type_symbol
_atom_type_description
_atom_type_scat_dispersion_real
_atom_type_scat_dispersion_imag
_atom_type_scat_source
C C 0.0033 0.0016 'International Tables Vol C Tables 4.2.6.8 and 6.1.1.4'
H H 0.0000 0.0000 'International Tables Vol C Tables 4.2.6.8 and 6.1.1.4'
N N 0.0061 0.0033 'International Tables Vol C Tables 4.2.6.8 and 6.1.1.4'
O O 0.0106 0.0060 'International Tables Vol C Tables 4.2.6.8 and 6.1.1.4'
Cl Cl 0.1484 0.1585 'International Tables Vol C Tables 4.2.6.8 and 6.1.1.4'
Cd Cd -0.8075 1.2024 'International Tables Vol C Tables 4.2.6.8 and 6.1.1.4'

loop_
_geom_angle_atom_site_label_1
_geom_angle_atom_site_label_2
_geom_angle_atom_site_label_3
_geom_angle
_geom_angle_site_symmetry_1
_geom_angle_site_symmetry_3
N1 Cd1 N3 70.55(8) . .
N1 Cd1 Cl1 113.53(5) . .
N3 Cd1 Cl1 105.86(6) . .
N1 Cd1 Cl2 119.92(6) . 3_655
N3 Cd1 Cl2 86.26(6) . 3_655
Cl1 Cd1 Cl2 126.12(4) . 3_655
N1 Cd1 Cl2 93.62(6) . .
N3 Cd1 Cl2 154.44(6) . .
Cl1 Cd1 Cl2 98.80(4) . .
Cl2 Cd1 Cl2 84.61(3) 3_655 .
Cd1 Cl2 Cd1 95.39(3) 3_655 .
C12 O1 C13 117.2(2) . .
C19 O2 C20 117.0(3) . .
C7 N1 C5 106.1(2) . .
C7 N1 Cd1 117.30(17) . .
C5 N1 Cd1 136.03(17) . .
C7 N2 C6 106.6(2) . .
C7 N2 C14 129.5(2) . .
C6 N2 C14 122.6(2) . .
C12 N3 C8 119.4(2) . .
C12 N3 Cd1 121.11(17) . .
C8 N3 Cd1 116.19(16) . .
C19 N4 C15 117.3(3) . .
C2 C1 C6 116.4(3) . .
C2 C1 H1A 121.8 . .
C6 C1 H1A 121.8 . .
C1 C2 C3 122.2(3) . .
C1 C2 H2A 118.9 . .
C3 C2 H2A 118.9 . .
C4 C3 C2 121.3(3) . .
C4 C3 H3A 119.3 . .
C2 C3 H3A 119.3 . .
C3 C4 C5 117.2(3) . .
C3 C4 H4A 121.4 . .
C5 C4 H4A 121.4 . .
N1 C5 C6 109.1(2) . .
N1 C5 C4 130.3(3) . .
C6 C5 C4 120.5(3) . .
N2 C6 C1 131.6(3) . .
N2 C6 C5 106.1(2) . .
C1 C6 C5 122.3(3) . .
N1 C7 N2 112.1(2) . .
N1 C7 C8 120.2(2) . .
N2 C7 C8 127.5(2) . .
N3 C8 C9 121.4(3) . .
N3 C8 C7 112.9(2) . .
C9 C8 C7 125.4(3) . .
C10 C9 C8 118.5(3) . .
C10 C9 H9A 120.7 . .
C8 C9 H9A 120.7 . .
C11 C10 C9 120.5(3) . .
C11 C10 H10A 119.7 . .
C9 C10 H10A 119.7 . .
C10 C11 C12 118.1(3) . .
C10 C11 H11A 121.0 . .
C12 C11 H11A 121.0 . .
N3 C12 O1 113.5(2) . .
N3 C12 C11 122.0(3) . .
O1 C12 C11 124.6(3) . .
O1 C13 H13A 109.5 . .
O1 C13 H13B 109.5 . .
H13A C13 H13B 109.5 . .
O1 C13 H13C 109.5 . .
H13A C13 H13C 109.5 . .
H13B C13 H13C 109.5 . .
N2 C14 C15 113.0(2) . .
N2 C14 H14A 109.0 . .
C15 C14 H14A 109.0 . .
N2 C14 H14B 109.0 . .
C15 C14 H14B 109.0 . .
H14A C14 H14B 107.8 . .
N4 C15 C16 122.8(3) . .
N4 C15 C14 115.7(3) . .
C16 C15 C14 121.5(3) . .
C15 C16 C17 118.6(4) . .
C15 C16 H16A 120.7 . .
C17 C16 H16A 120.7 . .
C18 C17 C16 120.2(4) . .
C18 C17 H17A 119.9 . .
C16 C17 H17A 119.9 . .
C17 C18 C19 117.3(4) . .
C17 C18 H18A 121.4 . .
C19 C18 H18A 121.4 . .
N4 C19 O2 119.6(3) . .
N4 C19 C18 123.8(4) . .
O2 C19 C18 116.6(3) . .
O2 C20 H20A 109.5 . .
O2 C20 H20B 109.5 . .
H20A C20 H20B 109.5 . .
O2 C20 H20C 109.5 . .
H20A C20 H20C 109.5 . .
H20B C20 H20C 109.5 . .

loop_
_geom_bond_atom_site_label_1
_geom_bond_atom_site_label_2
_geom_bond_distance
_geom_bond_site_symmetry_2
Cd1 N1 2.286(2) .
Cd1 N3 2.392(2) .
Cd1 Cl1 2.4327(9) .
Cd1 Cl2 2.5226(9) 3_655
Cd1 Cl2 2.6149(9) .
Cl2 Cd1 2.5226(9) 3_655
O1 C12 1.340(3) .
O1 C13 1.432(4) .
O2 C19 1.352(5) .
O2 C20 1.439(6) .
N1 C7 1.325(3) .
N1 C5 1.389(3) .
N2 C7 1.369(3) .
N2 C6 1.392(4) .
N2 C14 1.467(4) .
N3 C12 1.330(3) .
N3 C8 1.350(3) .
N4 C19 1.313(4) .
N4 C15 1.354(4) .
C1 C2 1.371(5) .
C1 C6 1.393(4) .
C1 H1A 0.9300 .
C2 C3 1.400(5) .
C2 H2A 0.9300 .
C3 C4 1.380(4) .
C3 H3A 0.9300 .
C4 C5 1.398(4) .
C4 H4A 0.9300 .
C5 C6 1.394(4) .
C7 C8 1.479(4) .
C8 C9 1.377(4) .
C9 C10 1.376(4) .
C9 H9A 0.9300 .
C10 C11 1.368(5) .
C10 H10A 0.9300 .
C11 C12 1.390(4) .
C11 H11A 0.9300 .
C13 H13A 0.9600 .
C13 H13B 0.9600 .
C13 H13C 0.9600 .
C14 C15 1.503(5) .
C14 H14A 0.9700 .
C14 H14B 0.9700 .
C15 C16 1.366(5) .
C16 C17 1.377(6) .
C16 H16A 0.9300 .
C17 C18 1.361(6) .
C17 H17A 0.9300 .
C18 C19 1.401(5) .
C18 H18A 0.9300 .
C20 H20A 0.9600 .
C20 H20B 0.9600 .
C20 H20C 0.9600 .
